data_4002828
loop_
_publ_author_name
'Rettie, Alexander J. E.'
'Sturza, Mihai'
'Malliakas, Christos D.'
'Botana, Antia S.'
'Chung, Duck Young'
'Kanatzidis, Mercouri G.'

_publ_section_title
;
 Copper Vacancies and Heavy Holes in the Two-Dimensional Semiconductor
 KCu3--xSe2
;
_journal_name_full 'Chemistry of Materials'
_journal_paper_doi 10.1021/acs.chemmater.7b02117
_journal_year 2017
_chemical_formula_moiety K1Cu3Se2
_chemical_formula_sum 'Cu3 K Se2'
_chemical_formula_weight 387.64
_chemical_melting_point 755
_chemical_name_common Potassium_Copper_Selenide
_chemical_name_systematic
;
 ?
;
_space_group_crystal_system monoclinic
_space_group_IT_number 12
_space_group_name_Hall '-C 2y'
_space_group_name_H-M_alt 'C 1 2/m 1'
_symmetry_space_group_name_Hall '-C 2y'
_symmetry_space_group_name_H-M 'C 1 2/m 1'
_atom_sites_solution_hydrogens none
_atom_sites_solution_primary direct
_atom_sites_solution_secondary difmap
_audit_creation_method SHELXL-2014/7
_cell_angle_alpha 90
_cell_angle_beta 112.94(3)
_cell_angle_gamma 90
_cell_formula_units_Z 4
_cell_length_a 15.417(3)
_cell_length_b 4.0742(8)
_cell_length_c 8.3190(17)
_cell_measurement_reflns_used 1359
_cell_measurement_temperature 293(2)
_cell_measurement_theta_max 28.981
_cell_measurement_theta_min 4.613
_cell_volume 481.2(2)
_computing_cell_refinement 'STOE X-AREA'
_computing_data_collection 'STOE X-AREA'
_computing_data_reduction 'STOE X-RED'
_computing_structure_refinement 'SHELXL-2014/7 (Sheldrick, 2014)'
_computing_structure_solution 'SHELXL-2014/7 (Sheldrick, 2014)'
_diffrn_ambient_temperature 293(2)
_diffrn_detector_area_resol_mean 6.67
_diffrn_measured_fraction_theta_full 0.960
_diffrn_measured_fraction_theta_max 0.962
_diffrn_measurement_device_type 'STOE IPDS 2'
_diffrn_measurement_method 'image plate (34 cm diameter)'
_diffrn_radiation_type MoK\a
_diffrn_radiation_wavelength 0.71073
_diffrn_reflns_av_R_equivalents 0.0591
_diffrn_reflns_av_unetI/netI 0.0321
_diffrn_reflns_Laue_measured_fraction_full 0.960
_diffrn_reflns_Laue_measured_fraction_max 0.962
_diffrn_reflns_limit_h_max 11
_diffrn_reflns_limit_h_min -20
_diffrn_reflns_limit_k_max 5
_diffrn_reflns_limit_k_min -4
_diffrn_reflns_limit_l_max 11
_diffrn_reflns_limit_l_min -11
_diffrn_reflns_number 1370
_diffrn_reflns_point_group_measured_fraction_full 0.960
_diffrn_reflns_point_group_measured_fraction_max 0.962
_diffrn_reflns_theta_full 25.242
_diffrn_reflns_theta_max 28.981
_diffrn_reflns_theta_min 4.613
_diffrn_source 'fine-focus sealed tube'
_exptl_absorpt_coefficient_mu 28.936
_exptl_absorpt_correction_T_max 0.4383
_exptl_absorpt_correction_T_min 0.0677
_exptl_absorpt_correction_type psi-scan
_exptl_absorpt_process_details '(North et al., 1968)'
_exptl_crystal_colour black
_exptl_crystal_density_diffrn 5.351
_exptl_crystal_density_meas ?
_exptl_crystal_density_method 'not measured'
_exptl_crystal_description 'plate-like morphology'
_exptl_crystal_F_000 696
_exptl_crystal_size_max 0.1890
_exptl_crystal_size_mid 0.1151
_exptl_crystal_size_min 0.0177
_refine_diff_density_max 1.417
_refine_diff_density_min -1.222
_refine_diff_density_rms 0.293
_refine_ls_extinction_method none
_refine_ls_goodness_of_fit_ref 0.951
_refine_ls_hydrogen_treatment none
_refine_ls_matrix_type full
_refine_ls_number_parameters 37
_refine_ls_number_reflns 705
_refine_ls_number_restraints 0
_refine_ls_restrained_S_all 0.951
_refine_ls_R_factor_all 0.0538
_refine_ls_R_factor_gt 0.0382
_refine_ls_shift/su_max 0.000
_refine_ls_shift/su_mean 0.000
_refine_ls_structure_factor_coef Fsqd
_refine_ls_weighting_details 'w=1/[\s^2^(Fo^2^)+(0.0662P)^2^] where P=(Fo^2^+2Fc^2^)/3'
_refine_ls_weighting_scheme calc
_refine_ls_wR_factor_gt 0.0934
_refine_ls_wR_factor_ref 0.0970
_reflns_Friedel_coverage 0.000
_reflns_number_gt 534
_reflns_number_total 705
_reflns_threshold_expression 'I > 2\s(I)'
_cod_data_source_file cm7b02117_si_002.cif
_cod_data_source_block KCu3Se2
_cod_depositor_comments
;
The following automatic conversions were performed:

'_exptl_crystal_density_meas' value 'not measured' was changed to '?'
- the value is perceived as not measured.

Automatic conversion script
Id: cif_fix_values 4973 2017-02-22 13:04:09Z antanas 
;
_cod_original_cell_volume 481.19(19)
_cod_database_code 4002828
_shelx_shelxl_version_number 2014/7
_shelx_space_group_comment
;
The symmetry employed for this shelxl refinement is uniquely defined
by the following loop, which should always be used as a source of
symmetry information in preference to the above space-group names.
They are only intended as comments.
;

loop_
_space_group_symop_operation_xyz
'x, y, z'
'-x, y, -z'
'x+1/2, y+1/2, z'
'-x+1/2, y+1/2, -z'
'-x, -y, -z'
'x, -y, z'
'-x+1/2, -y+1/2, -z'
'x+1/2, -y+1/2, z'

loop_
_atom_site_label
_atom_site_type_symbol
_atom_site_fract_x
_atom_site_fract_y
_atom_site_fract_z
_atom_site_U_iso_or_equiv
_atom_site_adp_type
_atom_site_occupancy
_atom_site_site_symmetry_order
_atom_site_calc_flag
_atom_site_refinement_flags_posn
_atom_site_refinement_flags_adp
_atom_site_refinement_flags_occupancy
Se2 Se 0.19894(6) 0.0000 0.68941(13) 0.0174(2) Uani 1 2 d S T P
Se1 Se 0.52087(6) 0.0000 0.23719(12) 0.0175(2) Uani 1 2 d S T P
Cu1 Cu 0.06264(11) 0.0000 0.40658(18) 0.0297(3) Uani 1 2 d S T P
Cu3 Cu 0.30921(10) 0.0000 0.5512(2) 0.0381(4) Uani 1 2 d S T P
Cu2 Cu 0.41036(10) 0.0000 0.3727(2) 0.0313(4) Uani 1 2 d S T P
K4 K 0.13487(15) 0.0000 0.0450(3) 0.0253(4) Uani 1 2 d S T P

loop_
_atom_site_aniso_label
_atom_site_aniso_U_11
_atom_site_aniso_U_22
_atom_site_aniso_U_33
_atom_site_aniso_U_23
_atom_site_aniso_U_13
_atom_site_aniso_U_12
Se2 0.0125(4) 0.0170(4) 0.0220(5) 0.000 0.0061(3) 0.000
Se1 0.0149(4) 0.0157(4) 0.0213(5) 0.000 0.0065(4) 0.000
Cu1 0.0402(7) 0.0202(6) 0.0258(7) 0.000 0.0097(6) 0.000
Cu3 0.0236(7) 0.0529(10) 0.0439(9) 0.000 0.0196(6) 0.000
Cu2 0.0343(7) 0.0273(7) 0.0420(9) 0.000 0.0252(7) 0.000
K4 0.0213(9) 0.0237(9) 0.0279(11) 0.000 0.0065(8) 0.000

loop_
_atom_type_symbol
_atom_type_description
_atom_type_scat_dispersion_real
_atom_type_scat_dispersion_imag
_atom_type_scat_source
K K 0.2009 0.2494 'International Tables Vol C Tables 4.2.6.8 and 6.1.1.4'
Cu Cu 0.3201 1.2651 'International Tables Vol C Tables 4.2.6.8 and 6.1.1.4'
Se Se -0.0929 2.2259 'International Tables Vol C Tables 4.2.6.8 and 6.1.1.4'

loop_
_geom_angle_atom_site_label_1
_geom_angle_atom_site_label_2
_geom_angle_atom_site_label_3
_geom_angle
_geom_angle_site_symmetry_1
_geom_angle_site_symmetry_3
Cu3 Se2 Cu1 92.42(7) . .
Cu3 Se2 Cu2 115.91(5) . 7_546
Cu1 Se2 Cu2 63.89(4) . 7_546
Cu3 Se2 Cu2 115.91(5) . 7_556
Cu1 Se2 Cu2 63.89(4) . 7_556
Cu2 Se2 Cu2 105.18(6) 7_546 7_556
Cu3 Se2 Cu3 60.23(4) . 7_546
Cu1 Se2 Cu3 62.51(4) . 7_546
Cu2 Se2 Cu3 55.95(4) 7_546 7_546
Cu2 Se2 Cu3 125.88(6) 7_556 7_546
Cu3 Se2 Cu3 60.23(4) . 7_556
Cu1 Se2 Cu3 62.51(4) . 7_556
Cu2 Se2 Cu3 125.88(6) 7_546 7_556
Cu2 Se2 Cu3 55.95(4) 7_556 7_556
Cu3 Se2 Cu3 92.32(6) 7_546 7_556
Cu3 Se2 K4 79.21(6) . 7_556
Cu1 Se2 K4 141.07(3) . 7_556
Cu2 Se2 K4 152.99(6) 7_546 7_556
Cu2 Se2 K4 85.60(5) 7_556 7_556
Cu3 Se2 K4 135.94(6) 7_546 7_556
Cu3 Se2 K4 80.79(5) 7_556 7_556
Cu3 Se2 K4 79.21(6) . 7_546
Cu1 Se2 K4 141.07(3) . 7_546
Cu2 Se2 K4 85.60(4) 7_546 7_546
Cu2 Se2 K4 152.99(6) 7_556 7_546
Cu3 Se2 K4 80.79(5) 7_546 7_546
Cu3 Se2 K4 135.94(6) 7_556 7_546
K4 Se2 K4 75.06(5) 7_556 7_546
Cu3 Se2 K4 154.40(6) . 1_556
Cu1 Se2 K4 113.18(6) . 1_556
Cu2 Se2 K4 77.78(5) 7_546 1_556
Cu2 Se2 K4 77.78(5) 7_556 1_556
Cu3 Se2 K4 131.03(3) 7_546 1_556
Cu3 Se2 K4 131.03(3) 7_556 1_556
K4 Se2 K4 80.55(6) 7_556 1_556
K4 Se2 K4 80.55(6) 7_546 1_556
Cu2 Se1 Cu1 78.53(5) . 3
Cu2 Se1 Cu1 78.53(5) . 3_545
Cu1 Se1 Cu1 114.86(7) 3 3_545
Cu2 Se1 Cu3 114.18(7) . 5_656
Cu1 Se1 Cu3 67.98(4) 3 5_656
Cu1 Se1 Cu3 67.98(4) 3_545 5_656
Cu2 Se1 K4 83.16(6) . 7_545
Cu1 Se1 K4 152.11(5) 3 7_545
Cu1 Se1 K4 81.37(5) 3_545 7_545
Cu3 Se1 K4 139.55(3) 5_656 7_545
Cu2 Se1 K4 83.16(6) . 7
Cu1 Se1 K4 81.37(5) 3 7
Cu1 Se1 K4 152.11(5) 3_545 7
Cu3 Se1 K4 139.55(3) 5_656 7
K4 Se1 K4 75.67(6) 7_545 7
Cu2 Se1 K4 143.54(3) . 3
Cu1 Se1 K4 72.88(5) 3 3
Cu1 Se1 K4 134.21(6) 3_545 3
Cu3 Se1 K4 75.31(5) 5_656 3
K4 Se1 K4 113.06(4) 7_545 3
K4 Se1 K4 70.73(6) 7 3
Cu2 Se1 K4 143.54(3) . 3_545
Cu1 Se1 K4 134.21(6) 3 3_545
Cu1 Se1 K4 72.88(5) 3_545 3_545
Cu3 Se1 K4 75.31(5) 5_656 3_545
K4 Se1 K4 70.73(6) 7_545 3_545
K4 Se1 K4 113.06(4) 7 3_545
K4 Se1 K4 72.08(5) 3 3_545
Se1 Cu1 Se1 114.87(7) 3_445 3_455
Se1 Cu1 Se2 119.33(4) 3_445 .
Se1 Cu1 Se2 119.33(4) 3_455 .
Se1 Cu1 Cu2 168.72(7) 3_445 7_556
Se1 Cu1 Cu2 72.06(4) 3_455 7_556
Se2 Cu1 Cu2 59.80(4) . 7_556
Se1 Cu1 Cu2 72.06(4) 3_445 7_546
Se1 Cu1 Cu2 168.72(7) 3_455 7_546
Se2 Cu1 Cu2 59.80(4) . 7_546
Cu2 Cu1 Cu2 99.73(7) 7_556 7_546
Se1 Cu1 Cu3 135.25(8) 3_445 7_556
Se1 Cu1 Cu3 57.83(4) 3_455 7_556
Se2 Cu1 Cu3 65.05(5) . 7_556
Cu2 Cu1 Cu3 55.73(5) 7_556 7_556
Cu2 Cu1 Cu3 124.34(7) 7_546 7_556
Se1 Cu1 Cu3 57.83(4) 3_445 7_546
Se1 Cu1 Cu3 135.25(8) 3_455 7_546
Se2 Cu1 Cu3 65.05(5) . 7_546
Cu2 Cu1 Cu3 124.34(7) 7_556 7_546
Cu2 Cu1 Cu3 55.73(5) 7_546 7_546
Cu3 Cu1 Cu3 94.99(7) 7_556 7_546
Se1 Cu1 Cu1 103.28(6) 3_445 5_556
Se1 Cu1 Cu1 103.28(6) 3_455 5_556
Se2 Cu1 Cu1 89.23(7) . 5_556
Cu2 Cu1 Cu1 65.81(5) 7_556 5_556
Cu2 Cu1 Cu1 65.81(5) 7_546 5_556
Cu3 Cu1 Cu1 121.47(5) 7_556 5_556
Cu3 Cu1 Cu1 121.47(5) 7_546 5_556
Se1 Cu1 Cu2 50.21(4) 3_445 3_445
Se1 Cu1 Cu2 119.37(7) 3_455 3_445
Se2 Cu1 Cu2 115.37(5) . 3_445
Cu2 Cu1 Cu2 118.96(6) 7_556 3_445
Cu2 Cu1 Cu2 57.23(6) 7_546 3_445
Cu3 Cu1 Cu2 174.13(6) 7_556 3_445
Cu3 Cu1 Cu2 90.33(3) 7_546 3_445
Cu1 Cu1 Cu2 53.15(4) 5_556 3_445
Se1 Cu1 Cu2 119.37(7) 3_445 3_455
Se1 Cu1 Cu2 50.21(4) 3_455 3_455
Se2 Cu1 Cu2 115.37(5) . 3_455
Cu2 Cu1 Cu2 57.23(6) 7_556 3_455
Cu2 Cu1 Cu2 118.96(6) 7_546 3_455
Cu3 Cu1 Cu2 90.33(3) 7_556 3_455
Cu3 Cu1 Cu2 174.13(6) 7_546 3_455
Cu1 Cu1 Cu2 53.15(4) 5_556 3_455
Cu2 Cu1 Cu2 84.24(6) 3_445 3_455
Se1 Cu1 K4 67.10(4) 3_445 .
Se1 Cu1 K4 67.10(4) 3_455 .
Se2 Cu1 K4 111.81(7) . .
Cu2 Cu1 K4 124.13(4) 7_556 .
Cu2 Cu1 K4 124.13(4) 7_546 .
Cu3 Cu1 K4 70.53(5) 7_556 .
Cu3 Cu1 K4 70.53(5) 7_546 .
Cu1 Cu1 K4 158.96(9) 5_556 .
Cu2 Cu1 K4 113.76(5) 3_445 .
Cu2 Cu1 K4 113.76(5) 3_455 .
Se1 Cu1 K4 59.70(4) 3_445 5
Se1 Cu1 K4 59.70(4) 3_455 5
Se2 Cu1 K4 175.90(8) . 5
Cu2 Cu1 K4 122.04(5) 7_556 5
Cu2 Cu1 K4 122.04(5) 7_546 5
Cu3 Cu1 K4 112.52(6) 7_556 5
Cu3 Cu1 K4 112.52(6) 7_546 5
Cu1 Cu1 K4 94.87(8) 5_556 5
Cu2 Cu1 K4 67.42(5) 3_445 5
Cu2 Cu1 K4 67.42(5) 3_455 5
K4 Cu1 K4 64.09(6) . 5
Se2 Cu3 Se1 113.78(8) . 5_656
Se2 Cu3 Cu2 173.63(9) . .
Se1 Cu3 Cu2 72.58(6) 5_656 .
Se2 Cu3 Cu3 67.95(6) . 7_546
Se1 Cu3 Cu3 128.56(5) 5_656 7_546
Cu2 Cu3 Cu3 108.41(8) . 7_546
Se2 Cu3 Cu3 67.95(6) . 7_556
Se1 Cu3 Cu3 128.56(6) 5_656 7_556
Cu2 Cu3 Cu3 108.41(8) . 7_556
Cu3 Cu3 Cu3 100.74(10) 7_546 7_556
Se2 Cu3 Cu1 123.04(5) . 7_556
Se1 Cu3 Cu1 54.19(4) 5_656 7_556
Cu2 Cu3 Cu1 60.16(4) . 7_556
Cu3 Cu3 Cu1 168.03(11) 7_546 7_556
Cu3 Cu3 Cu1 80.95(4) 7_556 7_556
Se2 Cu3 Cu1 123.04(5) . 7_546
Se1 Cu3 Cu1 54.19(4) 5_656 7_546
Cu2 Cu3 Cu1 60.16(4) . 7_546
Cu3 Cu3 Cu1 80.95(4) 7_546 7_546
Cu3 Cu3 Cu1 168.03(11) 7_556 7_546
Cu1 Cu3 Cu1 94.99(7) 7_556 7_546
Se2 Cu3 Se2 119.77(4) . 7_546
Se1 Cu3 Se2 103.99(5) 5_656 7_546
Cu2 Cu3 Se2 56.84(4) . 7_546
Cu3 Cu3 Se2 51.82(5) 7_546 7_546
Cu3 Cu3 Se2 119.53(9) 7_556 7_546
Cu1 Cu3 Se2 116.99(6) 7_556 7_546
Cu1 Cu3 Se2 52.44(4) 7_546 7_546
Se2 Cu3 Se2 119.77(4) . 7_556
Se1 Cu3 Se2 103.99(5) 5_656 7_556
Cu2 Cu3 Se2 56.84(4) . 7_556
Cu3 Cu3 Se2 119.53(9) 7_546 7_556
Cu3 Cu3 Se2 51.82(5) 7_556 7_556
Cu1 Cu3 Se2 52.44(4) 7_556 7_556
Cu1 Cu3 Se2 116.99(6) 7_546 7_556
Se2 Cu3 Se2 92.32(6) 7_546 7_556
Se2 Cu3 K4 61.70(5) . 7_556
Se1 Cu3 K4 63.84(5) 5_656 7_556
Cu2 Cu3 K4 123.22(6) . 7_556
Cu3 Cu3 K4 126.78(9) 7_546 7_556
Cu3 Cu3 K4 75.98(7) 7_556 7_556
Cu1 Cu3 K4 65.18(5) 7_556 7_556
Cu1 Cu3 K4 112.66(7) 7_546 7_556
Se2 Cu3 K4 164.32(5) 7_546 7_556
Se2 Cu3 K4 100.09(3) 7_556 7_556
Se2 Cu3 K4 61.70(5) . 7_546
Se1 Cu3 K4 63.84(5) 5_656 7_546
Cu2 Cu3 K4 123.22(6) . 7_546
Cu3 Cu3 K4 75.98(7) 7_546 7_546
Cu3 Cu3 K4 126.78(9) 7_556 7_546
Cu1 Cu3 K4 112.66(7) 7_556 7_546
Cu1 Cu3 K4 65.18(5) 7_546 7_546
Se2 Cu3 K4 100.09(3) 7_546 7_546
Se2 Cu3 K4 164.32(5) 7_556 7_546
K4 Cu3 K4 66.18(5) 7_556 7_546
Se2 Cu3 K4 101.14(6) . .
Se1 Cu3 K4 145.07(7) 5_656 .
Cu2 Cu3 K4 72.49(6) . .
Cu3 Cu3 K4 64.32(7) 7_546 .
Cu3 Cu3 K4 64.32(7) 7_556 .
Cu1 Cu3 K4 106.64(6) 7_556 .
Cu1 Cu3 K4 106.64(6) 7_546 .
Se2 Cu3 K4 55.27(4) 7_546 .
Se2 Cu3 K4 55.27(4) 7_556 .
K4 Cu3 K4 140.29(3) 7_556 .
K4 Cu3 K4 140.29(3) 7_546 .
Se1 Cu2 Cu3 173.24(9) . .
Se1 Cu2 Se2 116.10(5) . 7_546
Cu3 Cu2 Se2 67.20(4) . 7_546
Se1 Cu2 Se2 116.10(5) . 7_556
Cu3 Cu2 Se2 67.20(4) . 7_556
Se2 Cu2 Se2 105.18(6) 7_546 7_556
Se1 Cu2 Cu1 112.20(5) . 7_556
Cu3 Cu2 Cu1 64.11(5) . 7_556
Se2 Cu2 Cu1 131.29(7) 7_546 7_556
Se2 Cu2 Cu1 56.31(4) 7_556 7_556
Se1 Cu2 Cu1 112.20(5) . 7_546
Cu3 Cu2 Cu1 64.11(5) . 7_546
Se2 Cu2 Cu1 56.31(4) 7_546 7_546
Se2 Cu2 Cu1 131.29(7) 7_556 7_546
Cu1 Cu2 Cu1 99.73(7) 7_556 7_546
Se1 Cu2 Cu2 71.03(6) . 5_656
Cu3 Cu2 Cu2 102.21(9) . 5_656
Se2 Cu2 Cu2 122.63(4) 7_546 5_656
Se2 Cu2 Cu2 122.63(4) 7_556 5_656
Cu1 Cu2 Cu2 68.22(5) 7_556 5_656
Cu1 Cu2 Cu2 68.22(5) 7_546 5_656
Se1 Cu2 Cu1 51.26(4) . 3
Cu3 Cu2 Cu1 125.07(5) . 3
Se2 Cu2 Cu1 167.12(6) 7_546 3
Se2 Cu2 Cu1 84.80(3) 7_556 3
Cu1 Cu2 Cu1 61.04(6) 7_556 3
Cu1 Cu2 Cu1 122.77(6) 7_546 3
Cu2 Cu2 Cu1 54.55(4) 5_656 3
Se1 Cu2 Cu1 51.26(4) . 3_545
Cu3 Cu2 Cu1 125.07(5) . 3_545
Se2 Cu2 Cu1 84.80(3) 7_546 3_545
Se2 Cu2 Cu1 167.12(6) 7_556 3_545
Cu1 Cu2 Cu1 122.77(6) 7_556 3_545
Cu1 Cu2 Cu1 61.04(6) 7_546 3_545
Cu2 Cu2 Cu1 54.55(4) 5_656 3_545
Cu1 Cu2 Cu1 84.24(6) 3 3_545
Se1 Cu2 K4 58.94(5) . 7_545
Cu3 Cu2 K4 126.28(6) . 7_545
Se2 Cu2 K4 61.60(5) 7_546 7_545
Se2 Cu2 K4 111.41(6) 7_556 7_545
Cu1 Cu2 K4 162.05(5) 7_556 7_545
Cu1 Cu2 K4 98.17(4) 7_546 7_545
Cu2 Cu2 K4 117.99(7) 5_656 7_545
Cu1 Cu2 K4 107.47(6) 3 7_545
Cu1 Cu2 K4 65.82(5) 3_545 7_545
Se1 Cu2 K4 58.94(5) . 7
Cu3 Cu2 K4 126.28(6) . 7
Se2 Cu2 K4 111.41(6) 7_546 7
Se2 Cu2 K4 61.60(5) 7_556 7
Cu1 Cu2 K4 98.17(4) 7_556 7
Cu1 Cu2 K4 162.05(5) 7_546 7
Cu2 Cu2 K4 117.99(7) 5_656 7
Cu1 Cu2 K4 65.82(5) 3 7
Cu1 Cu2 K4 107.47(6) 3_545 7
K4 Cu2 K4 63.90(5) 7_545 7
Se1 K4 Se1 75.67(6) 7_545 7
Se1 K4 Se2 175.73(9) 7_545 7_556
Se1 K4 Se2 104.48(3) 7 7_556
Se1 K4 Se2 104.48(3) 7_545 7_546
Se1 K4 Se2 175.73(9) 7 7_546
Se2 K4 Se2 75.06(6) 7_556 7_546
Se1 K4 Se1 109.27(6) 7_545 3_455
Se1 K4 Se1 66.94(4) 7 3_455
Se2 K4 Se1 74.48(4) 7_556 3_455
Se2 K4 Se1 116.70(7) 7_546 3_455
Se1 K4 Se1 66.94(4) 7_545 3_445
Se1 K4 Se1 109.27(6) 7 3_445
Se2 K4 Se1 116.70(7) 7_556 3_445
Se2 K4 Se1 74.48(4) 7_546 3_445
Se1 K4 Se1 72.08(5) 3_455 3_445
Se1 K4 Se2 76.40(5) 7_545 1_554
Se1 K4 Se2 76.40(5) 7 1_554
Se2 K4 Se2 99.45(6) 7_556 1_554
Se2 K4 Se2 99.45(6) 7_546 1_554
Se1 K4 Se2 139.41(4) 3_455 1_554
Se1 K4 Se2 139.41(4) 3_445 1_554
Se1 K4 Cu1 102.54(6) 7_545 .
Se1 K4 Cu1 102.54(6) 7 .
Se2 K4 Cu1 81.63(6) 7_556 .
Se2 K4 Cu1 81.63(6) 7_546 .
Se1 K4 Cu1 40.02(3) 3_455 .
Se1 K4 Cu1 40.02(3) 3_445 .
Se2 K4 Cu1 178.63(7) 1_554 .
Se1 K4 Cu3 145.17(8) 7_545 7_556
Se1 K4 Cu3 98.69(4) 7 7_556
Se2 K4 Cu3 39.09(3) 7_556 7_556
Se2 K4 Cu3 83.63(6) 7_546 7_556
Se1 K4 Cu3 40.85(4) 3_455 7_556
Se1 K4 Cu3 83.46(6) 3_445 7_556
Se2 K4 Cu3 136.55(5) 1_554 7_556
Cu1 K4 Cu3 44.29(4) . 7_556
Se1 K4 Cu3 98.69(4) 7_545 7_546
Se1 K4 Cu3 145.17(8) 7 7_546
Se2 K4 Cu3 83.63(6) 7_556 7_546
Se2 K4 Cu3 39.09(3) 7_546 7_546
Se1 K4 Cu3 83.46(6) 3_455 7_546
Se1 K4 Cu3 40.85(4) 3_445 7_546
Se2 K4 Cu3 136.55(5) 1_554 7_546
Cu1 K4 Cu3 44.29(4) . 7_546
Cu3 K4 Cu3 66.18(5) 7_556 7_546
Se1 K4 Cu1 38.93(3) 7_545 5
Se1 K4 Cu1 38.93(3) 7 5
Se2 K4 Cu1 139.89(4) 7_556 5
Se2 K4 Cu1 139.89(4) 7_546 5
Se1 K4 Cu1 95.80(5) 3_455 5
Se1 K4 Cu1 95.80(5) 3_445 5
Se2 K4 Cu1 62.72(5) 1_554 5
Cu1 K4 Cu1 115.91(6) . 5
Cu3 K4 Cu1 134.78(5) 7_556 5
Cu3 K4 Cu1 134.78(5) 7_546 5
Se1 K4 Cu2 37.90(4) 7_545 7_545
Se1 K4 Cu2 81.96(6) 7 7_545
Se2 K4 Cu2 137.84(8) 7_556 7_545
Se2 K4 Cu2 95.54(4) 7_546 7_545
Se1 K4 Cu2 141.47(7) 3_455 7_545
Se1 K4 Cu2 99.18(4) 3_445 7_545
Se2 K4 Cu2 40.63(3) 1_554 7_545
Cu1 K4 Cu2 138.56(5) . 7_545
Cu3 K4 Cu2 176.93(7) 7_556 7_545
Cu3 K4 Cu2 114.88(3) 7_546 7_545
Cu1 K4 Cu2 46.76(4) 5 7_545

loop_
_geom_bond_atom_site_label_1
_geom_bond_atom_site_label_2
_geom_bond_distance
_geom_bond_site_symmetry_2
Se2 Cu3 2.3950(18) .
Se2 Cu1 2.4692(19) .
Se2 Cu2 2.5646(11) 7_546
Se2 Cu2 2.5646(11) 7_556
Se2 Cu3 2.8242(14) 7_546
Se2 Cu3 2.8242(14) 7_556
Se2 K4 3.344(2) 7_556
Se2 K4 3.344(2) 7_546
Se2 K4 3.464(3) 1_556
Se1 Cu2 2.3812(18) .
Se1 Cu1 2.4172(10) 3
Se1 Cu1 2.4172(10) 3_545
Se1 Cu3 2.523(2) 5_656
Se1 K4 3.321(2) 7_545
Se1 K4 3.321(2) 7
Se1 K4 3.462(2) 3
Se1 K4 3.462(2) 3_545
Cu1 Se1 2.4172(10) 3_445
Cu1 Se1 2.4172(10) 3_455
Cu1 Cu2 2.6645(14) 7_556
Cu1 Cu2 2.6645(14) 7_546
Cu1 Cu3 2.7633(15) 7_556
Cu1 Cu3 2.7633(15) 7_546
Cu1 Cu1 2.913(3) 5_556
Cu1 Cu2 3.0372(18) 3_445
Cu1 Cu2 3.0372(18) 3_455
Cu1 K4 3.592(3) .
Cu1 K4 3.803(3) 5
Cu3 Se1 2.523(2) 5_656
Cu3 Cu2 2.538(2) .
Cu3 Cu3 2.6450(19) 7_546
Cu3 Cu3 2.6450(18) 7_556
Cu3 Cu1 2.7633(15) 7_556
Cu3 Cu1 2.7633(15) 7_546
Cu3 Se2 2.8242(14) 7_546
Cu3 Se2 2.8242(14) 7_556
Cu3 K4 3.731(3) 7_556
Cu3 K4 3.731(3) 7_546
Cu3 K4 4.017(3) .
Cu2 Se2 2.5646(11) 7_546
Cu2 Se2 2.5646(11) 7_556
Cu2 Cu1 2.6645(14) 7_556
Cu2 Cu1 2.6645(14) 7_546
Cu2 Cu2 2.750(3) 5_656
Cu2 Cu1 3.0372(18) 3
Cu2 Cu1 3.0372(18) 3_545
Cu2 K4 3.849(3) 7_545
Cu2 K4 3.849(3) 7
K4 Se1 3.321(2) 7_545
K4 Se1 3.321(2) 7
K4 Se2 3.344(2) 7_556
K4 Se2 3.344(2) 7_546
K4 Se1 3.462(2) 3_455
K4 Se1 3.462(2) 3_445
K4 Se2 3.464(3) 1_554
K4 Cu3 3.731(3) 7_556
K4 Cu3 3.731(3) 7_546
K4 Cu1 3.803(3) 5
K4 Cu2 3.849(3) 7_545
